data_2232315
loop_
_publ_author_name
'Chang, Liu-Shuan'
'Li, Chen-Yang'
'Zhao, Yan-Mei'
'Xu, Fang'
'Gu, Zheng-Yi'

_publ_section_title
;
 (<i>E</i>)-1-[2-Hydroxy-4,6-bis(methoxymethoxy)phenyl]-3-[3-methoxy-4-(methoxymethoxy)phenyl]prop-2-en-1-one
;
_journal_coeditor_code HG5103
_journal_issue 11
_journal_name_full 'Acta Crystallographica Section E'
_journal_page_first o2931
_journal_paper_doi 10.1107/S1600536811041213
_journal_volume 67
_journal_year 2011
_chemical_formula_iupac 'C22 H26 O9'
_chemical_formula_moiety 'C22 H26 O9'
_chemical_formula_sum 'C22 H26 O9'
_chemical_formula_weight 434.43
_chemical_name_systematic
;
(<i>E</i>)-1-[2-Hydroxy-4,6-bis(methoxymethoxy)phenyl]-3-
[3-methoxy-4-(methoxymethoxy)phenyl]prop-2-en-1-one
;
_space_group_IT_number 4
_symmetry_cell_setting monoclinic
_symmetry_space_group_name_Hall 'P 2yb'
_symmetry_space_group_name_H-M 'P 1 21 1'
_atom_sites_solution_hydrogens geom
_atom_sites_solution_primary direct
_atom_sites_solution_secondary difmap
_audit_creation_method SHELXL-97
_cell_angle_alpha 90.00
_cell_angle_beta 97.154(4)
_cell_angle_gamma 90.00
_cell_formula_units_Z 4
_cell_length_a 12.008(3)
_cell_length_b 13.016(4)
_cell_length_c 13.663(4)
_cell_measurement_reflns_used 7434
_cell_measurement_temperature 113(2)
_cell_measurement_theta_max 27.9
_cell_measurement_theta_min 1.7
_cell_volume 2118.8(10)
_computing_cell_refinement '<i>CrystalClear-SM Expert</i> (Rigaku/MSC, 2009)'
_computing_data_collection '<i>CrystalClear-SM Expert</i> (Rigaku/MSC, 2009)'
_computing_data_reduction '<i>CrystalClear-SM Expert</i> (Rigaku/MSC, 2009)'
_computing_molecular_graphics 'SHELXTL (Sheldrick, 2008)'
_computing_publication_material 'SHELXTL (Sheldrick, 2008)'
_computing_structure_refinement 'SHELXL97 (Sheldrick, 2008)'
_computing_structure_solution 'SHELXS97 (Sheldrick, 2008)'
_diffrn_ambient_temperature 113(2)
_diffrn_detector_area_resol_mean 14.63
_diffrn_measured_fraction_theta_full 0.998
_diffrn_measured_fraction_theta_max 0.998
_diffrn_measurement_device_type 'Rigaku Saturn CCD area-detector'
_diffrn_measurement_method '\w and \f'
_diffrn_radiation_monochromator multilayer
_diffrn_radiation_source 'rotating anode'
_diffrn_radiation_type MoK\a
_diffrn_radiation_wavelength 0.71073
_diffrn_reflns_av_R_equivalents 0.0451
_diffrn_reflns_av_sigmaI/netI 0.0461
_diffrn_reflns_limit_h_max 15
_diffrn_reflns_limit_h_min -14
_diffrn_reflns_limit_k_max 17
_diffrn_reflns_limit_k_min -17
_diffrn_reflns_limit_l_max 17
_diffrn_reflns_limit_l_min -17
_diffrn_reflns_number 22288
_diffrn_reflns_theta_full 27.86
_diffrn_reflns_theta_max 27.86
_diffrn_reflns_theta_min 1.71
_diffrn_standards_decay_% 0
_diffrn_standards_interval_count 0
_diffrn_standards_interval_time 0
_diffrn_standards_number 0
_exptl_absorpt_coefficient_mu 0.106
_exptl_absorpt_correction_T_max 0.9812
_exptl_absorpt_correction_T_min 0.9750
_exptl_absorpt_correction_type multi-scan
_exptl_absorpt_process_details '(Crystalclear; Rigaku/MSC, 2009)'
_exptl_crystal_colour Orange
_exptl_crystal_density_diffrn 1.362
_exptl_crystal_density_method 'not measured'
_exptl_crystal_description Block
_exptl_crystal_F_000 920
_exptl_crystal_size_max 0.24
_exptl_crystal_size_mid 0.22
_exptl_crystal_size_min 0.18
_refine_diff_density_max 0.213
_refine_diff_density_min -0.179
_refine_ls_extinction_method none
_refine_ls_goodness_of_fit_ref 1.031
_refine_ls_hydrogen_treatment constr
_refine_ls_matrix_type full
_refine_ls_number_parameters 569
_refine_ls_number_reflns 5259
_refine_ls_number_restraints 1
_refine_ls_restrained_S_all 1.031
_refine_ls_R_factor_all 0.0443
_refine_ls_R_factor_gt 0.0384
_refine_ls_shift/su_max 0.001
_refine_ls_shift/su_mean 0.000
_refine_ls_structure_factor_coef Fsqd
_refine_ls_weighting_details 'calc w=1/[\s^2^(Fo^2^)+(0.0347P)^2^] where P=(Fo^2^+2Fc^2^)/3'
_refine_ls_weighting_scheme calc
_refine_ls_wR_factor_gt 0.0734
_refine_ls_wR_factor_ref 0.0756
_reflns_number_gt 4715
_reflns_number_total 5259
_reflns_threshold_expression I>2\s(I)
_cod_data_source_file hg5103.cif
_cod_data_source_block I
_cod_original_cell_volume 2119.0(10)
_cod_original_sg_symbol_H-M 'P 21'
_cod_database_code 2232315
_cod_database_fobs_code 2232315

loop_
_symmetry_equiv_pos_as_xyz
'x, y, z'
'-x, y+1/2, -z'

loop_
_atom_site_type_symbol
_atom_site_label
_atom_site_fract_x
_atom_site_fract_y
_atom_site_fract_z
_atom_site_U_iso_or_equiv
_atom_site_adp_type
_atom_site_calc_flag
_atom_site_refinement_flags
_atom_site_occupancy
_atom_site_symmetry_multiplicity
O O1 0.22434(13) 0.90191(12) 0.50952(12) 0.0273(4) Uani d . 1 1
O O2 0.14482(13) 0.95752(11) 0.35274(11) 0.0244(4) Uani d . 1 1
O O3 0.58068(13) 0.88250(11) 0.69967(11) 0.0249(4) Uani d . 1 1
O O4 0.46961(13) 0.78830(13) 0.79761(12) 0.0312(4) Uani d . 1 1
O O5 0.48367(14) 1.17704(12) 0.49837(12) 0.0302(4) Uani d . 1 1
H H5 0.5482 1.1951 0.5233 0.045 Uiso calc R 1 1
O O6 0.66802(13) 1.16766(12) 0.60636(11) 0.0267(4) Uani d . 1 1
O O7 0.91164(14) 0.91335(12) 1.08562(11) 0.0273(4) Uani d . 1 1
O O8 1.09693(14) 1.01811(12) 1.11830(11) 0.0257(4) Uani d . 1 1
O O9 1.19143(13) 1.17603(12) 1.14491(11) 0.0266(4) Uani d . 1 1
O O10 0.18533(13) 0.81450(12) 0.00995(11) 0.0265(4) Uani d . 1 1
O O11 0.15303(14) 0.77679(11) -0.15985(12) 0.0275(4) Uani d . 1 1
O O12 0.49745(13) 0.80118(12) 0.25640(11) 0.0273(4) Uani d . 1 1
O O13 0.44653(14) 0.97448(11) 0.26498(12) 0.0296(4) Uani d . 1 1
O O14 0.46845(14) 0.56582(13) -0.01679(12) 0.0329(4) Uani d . 1 1
H H14 0.5328 0.5489 0.0095 0.049 Uiso calc R 1 1
O O15 0.64358(14) 0.57331(13) 0.09948(12) 0.0360(4) Uani d . 1 1
O O16 0.89706(13) 0.82460(12) 0.57367(11) 0.0248(4) Uani d . 1 1
O O17 1.08189(13) 0.71974(11) 0.60496(11) 0.0233(4) Uani d . 1 1
O O18 1.18426(13) 0.56566(12) 0.63086(11) 0.0266(4) Uani d . 1 1
C C1 0.53421(18) 1.03548(16) 0.60884(15) 0.0195(5) Uani d . 1 1
C C2 0.45869(19) 1.08459(16) 0.53524(16) 0.0213(5) Uani d . 1 1
C C3 0.35580(19) 1.04253(17) 0.49855(16) 0.0222(5) Uani d . 1 1
H H3 0.3074 1.0772 0.4489 0.027 Uiso calc R 1 1
C C4 0.32511(19) 0.94969(17) 0.53531(16) 0.0225(5) Uani d . 1 1
C C5 0.39895(19) 0.89474(17) 0.60430(16) 0.0244(5) Uani d . 1 1
H H5A 0.3777 0.8297 0.6274 0.029 Uiso calc R 1 1
C C6 0.50153(18) 0.93550(17) 0.63790(16) 0.0218(5) Uani d . 1 1
C C7 0.13674(19) 0.95890(18) 0.45297(17) 0.0255(5) Uani d . 1 1
H H7A 0.0633 0.9298 0.4645 0.031 Uiso calc R 1 1
H H7B 0.1394 1.0310 0.4762 0.031 Uiso calc R 1 1
C C8 0.1145(2) 0.85967(17) 0.30924(18) 0.0297(6) Uani d . 1 1
H H8A 0.0405 0.8394 0.3259 0.045 Uiso calc R 1 1
H H8B 0.1703 0.8082 0.3347 0.045 Uiso calc R 1 1
H H8C 0.1120 0.8645 0.2374 0.045 Uiso calc R 1 1
C C9 0.5511(2) 0.78293(17) 0.73444(17) 0.0277(5) Uani d . 1 1
H H9A 0.5233 0.7394 0.6772 0.033 Uiso calc R 1 1
H H9B 0.6190 0.7498 0.7692 0.033 Uiso calc R 1 1
C C10 0.5096(2) 0.8409(2) 0.8875(2) 0.0481(8) Uani d . 1 1
H H10A 0.5307 0.9113 0.8724 0.072 Uiso calc R 1 1
H H10B 0.5751 0.8047 0.9210 0.072 Uiso calc R 1 1
H H10C 0.4501 0.8426 0.9306 0.072 Uiso calc R 1 1
C C11 0.63687(19) 1.08955(17) 0.64962(16) 0.0214(5) Uani d . 1 1
C C12 0.70300(18) 1.05763(16) 0.74328(16) 0.0211(5) Uani d . 1 1
H H12 0.6728 1.0086 0.7842 0.025 Uiso calc R 1 1
C C13 0.80475(18) 1.09697(16) 0.77090(16) 0.0207(5) Uani d . 1 1
H H13 0.8301 1.1467 0.7278 0.025 Uiso calc R 1 1
C C14 0.88206(18) 1.07296(17) 0.85929(16) 0.0203(5) Uani d . 1 1
C C15 0.85724(19) 0.99989(16) 0.92922(16) 0.0212(5) Uani d . 1 1
H H15 0.7888 0.9626 0.9184 0.025 Uiso calc R 1 1
C C16 0.9308(2) 0.98154(16) 1.01337(16) 0.0205(5) Uani d . 1 1
C C17 1.03260(19) 1.03632(16) 1.03000(16) 0.0211(5) Uani d . 1 1
C C18 1.05886(19) 1.10596(16) 0.95928(16) 0.0221(5) Uani d . 1 1
H H18 1.1287 1.1411 0.9683 0.027 Uiso calc R 1 1
C C19 0.98402(18) 1.12444(17) 0.87596(16) 0.0222(5) Uani d . 1 1
H H19 1.0026 1.1734 0.8290 0.027 Uiso calc R 1 1
C C20 0.8059(2) 0.86135(18) 1.07342(18) 0.0313(6) Uani d . 1 1
H H20A 0.7979 0.8226 1.0114 0.047 Uiso calc R 1 1
H H20B 0.7451 0.9118 1.0718 0.047 Uiso calc R 1 1
H H20C 0.8021 0.8140 1.1287 0.047 Uiso calc R 1 1
C C21 1.2022(2) 1.07013(18) 1.13626(17) 0.0269(5) Uani d . 1 1
H H21A 1.2443 1.0430 1.1977 0.032 Uiso calc R 1 1
H H21B 1.2466 1.0551 1.0815 0.032 Uiso calc R 1 1
C C22 1.1447(2) 1.20680(19) 1.23220(17) 0.0318(6) Uani d . 1 1
H H22A 1.1861 1.1735 1.2899 0.048 Uiso calc R 1 1
H H22B 1.0656 1.1863 1.2265 0.048 Uiso calc R 1 1
H H22C 1.1505 1.2816 1.2397 0.048 Uiso calc R 1 1
C C23 0.49240(19) 0.68245(17) 0.12260(16) 0.0224(5) Uani d . 1 1
C C24 0.42976(19) 0.64374(17) 0.03440(16) 0.0230(5) Uani d . 1 1
C C25 0.32671(19) 0.68403(17) -0.00400(16) 0.0236(5) Uani d . 1 1
H H25 0.2863 0.6555 -0.0619 0.028 Uiso calc R 1 1
C C26 0.28369(19) 0.76586(17) 0.04285(16) 0.0227(5) Uani d . 1 1
C C27 0.34081(18) 0.80713(17) 0.12906(16) 0.0228(5) Uani d . 1 1
H H27 0.3101 0.8640 0.1600 0.027 Uiso calc R 1 1
C C28 0.44134(18) 0.76566(16) 0.16925(16) 0.0215(5) Uani d . 1 1
C C29 0.11434(19) 0.76794(18) -0.06884(17) 0.0265(5) Uani d . 1 1
H H29A 0.1061 0.6941 -0.0537 0.032 Uiso calc R 1 1
H H29B 0.0390 0.7997 -0.0729 0.032 Uiso calc R 1 1
C C30 0.1521(2) 0.88016(18) -0.19537(19) 0.0395(7) Uani d . 1 1
H H30A 0.2100 0.9201 -0.1551 0.059 Uiso calc R 1 1
H H30B 0.0784 0.9109 -0.1912 0.059 Uiso calc R 1 1
H H30C 0.1674 0.8803 -0.2642 0.059 Uiso calc R 1 1
C C31 0.4462(2) 0.87896(17) 0.31042(17) 0.0269(5) Uani d . 1 1
H H31A 0.3678 0.8589 0.3164 0.032 Uiso calc R 1 1
H H31B 0.4871 0.8839 0.3778 0.032 Uiso calc R 1 1
C C32 0.5560(2) 1.0166(2) 0.2683(2) 0.0408(7) Uani d . 1 1
H H32A 0.6041 0.9689 0.2373 0.061 Uiso calc R 1 1
H H32B 0.5875 1.0279 0.3372 0.061 Uiso calc R 1 1
H H32C 0.5521 1.0822 0.2328 0.061 Uiso calc R 1 1
C C33 0.60378(19) 0.63850(17) 0.15390(16) 0.0235(5) Uani d . 1 1
C C34 0.67431(19) 0.66787(17) 0.24565(17) 0.0243(5) Uani d . 1 1
H H34 0.6443 0.7116 0.2915 0.029 Uiso calc R 1 1
C C35 0.77910(18) 0.63422(16) 0.26537(16) 0.0207(5) Uani d . 1 1
H H35 0.8046 0.5895 0.2180 0.025 Uiso calc R 1 1
C C36 0.85976(18) 0.65812(16) 0.35166(16) 0.0191(5) Uani d . 1 1
C C37 0.96138(18) 0.60702(16) 0.36697(16) 0.0210(5) Uani d . 1 1
H H37 0.9787 0.5577 0.3199 0.025 Uiso calc R 1 1
C C38 1.03903(18) 0.62596(17) 0.44958(16) 0.0206(5) Uani d . 1 1
H H38 1.1084 0.5900 0.4582 0.025 Uiso calc R 1 1
C C39 1.01467(18) 0.69756(16) 0.51928(16) 0.0192(5) Uani d . 1 1
C C40 0.91248(18) 0.75263(15) 0.50337(16) 0.0190(5) Uani d . 1 1
C C41 0.83640(19) 0.73288(16) 0.42099(16) 0.0204(5) Uani d . 1 1
H H41 0.7678 0.7700 0.4110 0.024 Uiso calc R 1 1
C C42 0.7928(2) 0.87817(18) 0.56172(17) 0.0300(6) Uani d . 1 1
H H42A 0.7310 0.8287 0.5595 0.045 Uiso calc R 1 1
H H42B 0.7859 0.9175 0.5001 0.045 Uiso calc R 1 1
H H42C 0.7898 0.9251 0.6174 0.045 Uiso calc R 1 1
C C43 1.18969(18) 0.67200(18) 0.61951(17) 0.0249(5) Uani d . 1 1
H H43A 1.2300 0.6875 0.5623 0.030 Uiso calc R 1 1
H H43B 1.2336 0.7018 0.6789 0.030 Uiso calc R 1 1
C C44 1.1416(2) 0.53416(19) 0.71952(18) 0.0299(6) Uani d . 1 1
H H44A 1.0617 0.5514 0.7151 0.045 Uiso calc R 1 1
H H44B 1.1827 0.5698 0.7761 0.045 Uiso calc R 1 1
H H44C 1.1513 0.4598 0.7280 0.045 Uiso calc R 1 1

loop_
_atom_site_aniso_label
_atom_site_aniso_U_11
_atom_site_aniso_U_22
_atom_site_aniso_U_33
_atom_site_aniso_U_12
_atom_site_aniso_U_13
_atom_site_aniso_U_23
O1 0.0205(9) 0.0293(9) 0.0301(9) -0.0058(7) -0.0044(7) 0.0054(7)
O2 0.0271(9) 0.0210(8) 0.0239(9) -0.0014(7) -0.0013(7) 0.0003(6)
O3 0.0236(9) 0.0231(8) 0.0272(9) 0.0009(6) -0.0002(7) 0.0071(6)
O4 0.0299(9) 0.0339(9) 0.0309(10) -0.0061(8) 0.0076(8) 0.0061(7)
O5 0.0312(10) 0.0249(8) 0.0324(10) -0.0075(7) -0.0049(8) 0.0089(7)
O6 0.0249(9) 0.0274(8) 0.0272(9) -0.0059(7) 0.0009(7) 0.0063(7)
O7 0.0338(10) 0.0255(9) 0.0217(9) -0.0054(7) 0.0003(8) 0.0053(7)
O8 0.0266(9) 0.0271(9) 0.0215(9) -0.0012(7) -0.0046(7) 0.0001(7)
O9 0.0287(9) 0.0263(8) 0.0242(9) -0.0023(7) 0.0012(7) -0.0024(7)
O10 0.0210(9) 0.0304(9) 0.0266(9) 0.0054(7) -0.0035(7) -0.0024(7)
O11 0.0361(10) 0.0220(8) 0.0234(9) 0.0031(7) -0.0002(7) 0.0016(7)
O12 0.0292(9) 0.0286(9) 0.0227(8) 0.0087(7) -0.0023(7) -0.0068(7)
O13 0.0269(10) 0.0278(9) 0.0332(10) 0.0035(7) -0.0001(8) -0.0038(7)
O14 0.0334(11) 0.0320(9) 0.0309(10) 0.0127(8) -0.0054(8) -0.0098(8)
O15 0.0318(10) 0.0381(10) 0.0354(10) 0.0125(8) -0.0064(8) -0.0142(8)
O16 0.0291(9) 0.0213(8) 0.0248(9) 0.0044(7) 0.0060(7) -0.0048(7)
O17 0.0226(9) 0.0259(8) 0.0202(8) 0.0005(7) -0.0015(7) -0.0016(6)
O18 0.0278(10) 0.0280(9) 0.0239(9) 0.0033(7) 0.0023(7) 0.0001(7)
C1 0.0197(12) 0.0213(11) 0.0176(11) -0.0005(9) 0.0025(9) 0.0011(8)
C2 0.0250(12) 0.0190(11) 0.0202(12) -0.0016(9) 0.0033(10) 0.0023(9)
C3 0.0221(12) 0.0245(12) 0.0191(12) 0.0008(9) -0.0009(10) 0.0019(9)
C4 0.0211(12) 0.0246(11) 0.0219(12) -0.0038(9) 0.0028(10) -0.0033(9)
C5 0.0272(13) 0.0216(11) 0.0242(12) -0.0034(9) 0.0025(10) 0.0038(9)
C6 0.0214(12) 0.0264(11) 0.0171(11) 0.0024(9) 0.0001(9) 0.0008(9)
C7 0.0186(12) 0.0301(13) 0.0271(13) 0.0016(10) -0.0004(10) -0.0049(10)
C8 0.0340(15) 0.0240(12) 0.0306(14) -0.0011(11) 0.0021(11) -0.0023(10)
C9 0.0308(14) 0.0219(11) 0.0301(13) -0.0002(10) 0.0026(11) 0.0050(10)
C10 0.060(2) 0.0535(18) 0.0340(16) -0.0199(15) 0.0169(14) -0.0058(13)
C11 0.0211(12) 0.0224(11) 0.0212(12) -0.0003(9) 0.0041(10) -0.0016(9)
C12 0.0210(12) 0.0209(11) 0.0215(12) -0.0012(9) 0.0035(9) 0.0006(9)
C13 0.0237(12) 0.0184(11) 0.0202(12) -0.0010(9) 0.0039(9) -0.0001(8)
C14 0.0197(12) 0.0226(11) 0.0186(11) 0.0002(9) 0.0024(9) -0.0017(9)
C15 0.0209(12) 0.0212(12) 0.0215(12) -0.0023(9) 0.0031(10) -0.0018(9)
C16 0.0263(13) 0.0184(10) 0.0170(11) 0.0005(9) 0.0045(9) -0.0002(9)
C17 0.0264(13) 0.0200(11) 0.0167(12) 0.0031(10) 0.0017(9) -0.0046(9)
C18 0.0218(12) 0.0234(12) 0.0213(12) -0.0014(9) 0.0031(10) -0.0021(9)
C19 0.0252(12) 0.0240(12) 0.0175(11) -0.0032(10) 0.0035(9) -0.0026(9)
C20 0.0347(15) 0.0288(13) 0.0299(14) -0.0098(11) 0.0019(12) 0.0041(10)
C21 0.0247(13) 0.0295(13) 0.0247(13) 0.0034(10) -0.0044(10) -0.0021(10)
C22 0.0335(15) 0.0368(15) 0.0245(13) 0.0003(12) 0.0012(11) -0.0058(11)
C23 0.0235(12) 0.0223(11) 0.0211(12) 0.0015(9) 0.0015(9) 0.0000(9)
C24 0.0242(13) 0.0217(11) 0.0230(12) 0.0013(9) 0.0022(10) -0.0007(9)
C25 0.0230(12) 0.0250(12) 0.0216(12) -0.0005(10) -0.0022(10) -0.0018(9)
C26 0.0193(12) 0.0263(12) 0.0222(12) 0.0010(9) 0.0010(9) 0.0036(9)
C27 0.0250(13) 0.0216(11) 0.0219(12) 0.0021(9) 0.0029(10) -0.0022(9)
C28 0.0248(13) 0.0216(11) 0.0178(11) -0.0028(9) 0.0020(9) -0.0001(8)
C29 0.0186(12) 0.0276(12) 0.0317(14) 0.0008(10) -0.0030(10) 0.0000(10)
C30 0.063(2) 0.0250(13) 0.0297(14) 0.0034(13) 0.0042(14) 0.0063(11)
C31 0.0282(14) 0.0279(12) 0.0246(13) 0.0033(10) 0.0028(11) -0.0073(10)
C32 0.0335(16) 0.0358(14) 0.0536(19) -0.0032(12) 0.0074(13) -0.0035(13)
C33 0.0236(12) 0.0232(12) 0.0235(12) 0.0030(10) 0.0022(10) 0.0002(9)
C34 0.0242(13) 0.0269(12) 0.0217(12) 0.0035(10) 0.0022(10) 0.0005(9)
C35 0.0232(12) 0.0186(11) 0.0203(12) 0.0002(9) 0.0034(9) 0.0001(9)
C36 0.0194(12) 0.0213(11) 0.0168(11) -0.0020(9) 0.0030(9) 0.0015(8)
C37 0.0233(12) 0.0211(11) 0.0191(12) 0.0012(9) 0.0050(9) -0.0010(9)
C38 0.0162(11) 0.0229(11) 0.0228(12) 0.0035(9) 0.0031(9) 0.0020(9)
C39 0.0174(11) 0.0227(11) 0.0174(11) -0.0033(9) 0.0015(9) 0.0022(9)
C40 0.0239(12) 0.0156(10) 0.0189(11) -0.0021(9) 0.0075(9) -0.0004(8)
C41 0.0175(11) 0.0193(11) 0.0249(12) 0.0018(9) 0.0043(9) 0.0027(9)
C42 0.0374(15) 0.0249(12) 0.0285(14) 0.0083(11) 0.0074(12) -0.0050(10)
C43 0.0190(12) 0.0306(13) 0.0242(13) -0.0009(10) -0.0011(10) -0.0010(10)
C44 0.0316(14) 0.0289(13) 0.0284(14) 0.0000(11) 0.0012(11) 0.0031(10)

loop_
_atom_type_symbol
_atom_type_description
_atom_type_scat_dispersion_real
_atom_type_scat_dispersion_imag
_atom_type_scat_source
C C 0.0033 0.0000 'International Tables Vol C Tables 4.2.6.8 and 6.1.1.4'
H H 0.0000 0.0000 'International Tables Vol C Tables 4.2.6.8 and 6.1.1.4'
O O 0.0106 0.0000 'International Tables Vol C Tables 4.2.6.8 and 6.1.1.4'

loop_
_geom_angle_atom_site_label_1
_geom_angle_atom_site_label_2
_geom_angle_atom_site_label_3
_geom_angle
C4 O1 C7 118.07(18)
C7 O2 C8 112.09(17)
C6 O3 C9 118.27(18)
C9 O4 C10 111.77(18)
C2 O5 H5 109.5
C16 O7 C20 116.70(18)
C17 O8 C21 117.35(18)
C21 O9 C22 113.39(19)
C26 O10 C29 117.62(18)
C29 O11 C30 113.18(18)
C28 O12 C31 119.19(17)
C31 O13 C32 112.67(19)
C24 O14 H14 109.5
C40 O16 C42 116.60(18)
C39 O17 C43 117.11(17)
C43 O18 C44 113.86(17)
C2 C1 C6 115.69(19)
C2 C1 C11 119.03(19)
C6 C1 C11 125.28(19)
O5 C2 C3 116.5(2)
O5 C2 C1 120.8(2)
C3 C2 C1 122.7(2)
C4 C3 C2 118.8(2)
C4 C3 H3 120.6
C2 C3 H3 120.6
O1 C4 C3 125.0(2)
O1 C4 C5 113.91(19)
C3 C4 C5 121.1(2)
C6 C5 C4 119.6(2)
C6 C5 H5A 120.2
C4 C5 H5A 120.2
C5 C6 O3 122.4(2)
C5 C6 C1 121.8(2)
O3 C6 C1 115.75(19)
O2 C7 O1 112.93(18)
O2 C7 H7A 109.0
O1 C7 H7A 109.0
O2 C7 H7B 109.0
O1 C7 H7B 109.0
H7A C7 H7B 107.8
O2 C8 H8A 109.5
O2 C8 H8B 109.5
H8A C8 H8B 109.5
O2 C8 H8C 109.5
H8A C8 H8C 109.5
H8B C8 H8C 109.5
O4 C9 O3 112.51(18)
O4 C9 H9A 109.1
O3 C9 H9A 109.1
O4 C9 H9B 109.1
O3 C9 H9B 109.1
H9A C9 H9B 107.8
O4 C10 H10A 109.5
O4 C10 H10B 109.5
H10A C10 H10B 109.5
O4 C10 H10C 109.5
H10A C10 H10C 109.5
H10B C10 H10C 109.5
O6 C11 C1 119.6(2)
O6 C11 C12 118.4(2)
C1 C11 C12 121.93(19)
C13 C12 C11 120.7(2)
C13 C12 H12 119.6
C11 C12 H12 119.6
C12 C13 C14 128.0(2)
C12 C13 H13 116.0
C14 C13 H13 116.0
C19 C14 C15 118.2(2)
C19 C14 C13 119.2(2)
C15 C14 C13 122.6(2)
C16 C15 C14 121.0(2)
C16 C15 H15 119.5
C14 C15 H15 119.5
O7 C16 C15 124.5(2)
O7 C16 C17 115.6(2)
C15 C16 C17 119.9(2)
O8 C17 C18 125.0(2)
O8 C17 C16 115.94(19)
C18 C17 C16 119.0(2)
C19 C18 C17 120.4(2)
C19 C18 H18 119.8
C17 C18 H18 119.8
C18 C19 C14 121.4(2)
C18 C19 H19 119.3
C14 C19 H19 119.3
O7 C20 H20A 109.5
O7 C20 H20B 109.5
H20A C20 H20B 109.5
O7 C20 H20C 109.5
H20A C20 H20C 109.5
H20B C20 H20C 109.5
O9 C21 O8 113.23(19)
O9 C21 H21A 108.9
O8 C21 H21A 108.9
O9 C21 H21B 108.9
O8 C21 H21B 108.9
H21A C21 H21B 107.7
O9 C22 H22A 109.5
O9 C22 H22B 109.5
H22A C22 H22B 109.5
O9 C22 H22C 109.5
H22A C22 H22C 109.5
H22B C22 H22C 109.5
C24 C23 C28 115.58(19)
C24 C23 C33 118.2(2)
C28 C23 C33 126.1(2)
O14 C24 C25 116.0(2)
O14 C24 C23 121.6(2)
C25 C24 C23 122.5(2)
C26 C25 C24 119.1(2)
C26 C25 H25 120.5
C24 C25 H25 120.5
O10 C26 C25 124.4(2)
O10 C26 C27 114.43(19)
C25 C26 C27 121.2(2)
C28 C27 C26 120.1(2)
C28 C27 H27 119.9
C26 C27 H27 119.9
C27 C28 O12 121.77(19)
C27 C28 C23 121.5(2)
O12 C28 C23 116.70(19)
O11 C29 O10 114.05(19)
O11 C29 H29A 108.7
O10 C29 H29A 108.7
O11 C29 H29B 108.7
O10 C29 H29B 108.7
H29A C29 H29B 107.6
O11 C30 H30A 109.5
O11 C30 H30B 109.5
H30A C30 H30B 109.5
O11 C30 H30C 109.5
H30A C30 H30C 109.5
H30B C30 H30C 109.5
O13 C31 O12 112.08(18)
O13 C31 H31A 109.2
O12 C31 H31A 109.2
O13 C31 H31B 109.2
O12 C31 H31B 109.2
H31A C31 H31B 107.9
O13 C32 H32A 109.5
O13 C32 H32B 109.5
H32A C32 H32B 109.5
O13 C32 H32C 109.5
H32A C32 H32C 109.5
H32B C32 H32C 109.5
O15 C33 C23 119.3(2)
O15 C33 C34 117.2(2)
C23 C33 C34 123.6(2)
C35 C34 C33 121.1(2)
C35 C34 H34 119.4
C33 C34 H34 119.4
C34 C35 C36 127.5(2)
C34 C35 H35 116.2
C36 C35 H35 116.2
C37 C36 C41 118.4(2)
C37 C36 C35 120.2(2)
C41 C36 C35 121.4(2)
C36 C37 C38 121.8(2)
C36 C37 H37 119.1
C38 C37 H37 119.1
C39 C38 C37 119.8(2)
C39 C38 H38 120.1
C37 C38 H38 120.1
O17 C39 C38 125.2(2)
O17 C39 C40 115.65(19)
C38 C39 C40 119.16(19)
O16 C40 C41 124.3(2)
O16 C40 C39 115.41(19)
C41 C40 C39 120.24(19)
C40 C41 C36 120.6(2)
C40 C41 H41 119.7
C36 C41 H41 119.7
O16 C42 H42A 109.5
O16 C42 H42B 109.5
H42A C42 H42B 109.5
O16 C42 H42C 109.5
H42A C42 H42C 109.5
H42B C42 H42C 109.5
O18 C43 O17 113.16(19)
O18 C43 H43A 108.9
O17 C43 H43A 108.9
O18 C43 H43B 108.9
O17 C43 H43B 108.9
H43A C43 H43B 107.8
O18 C44 H44A 109.5
O18 C44 H44B 109.5
H44A C44 H44B 109.5
O18 C44 H44C 109.5
H44A C44 H44C 109.5
H44B C44 H44C 109.5

loop_
_geom_bond_atom_site_label_1
_geom_bond_atom_site_label_2
_geom_bond_distance
O1 C4 1.367(3)
O1 C7 1.432(3)
O2 C7 1.385(3)
O2 C8 1.433(3)
O3 C6 1.375(3)
O3 C9 1.440(3)
O4 C9 1.384(3)
O4 C10 1.436(3)
O5 C2 1.353(3)
O5 H5 0.8400
O6 C11 1.256(3)
O7 C16 1.368(2)
O7 C20 1.431(3)
O8 C17 1.370(3)
O8 C21 1.428(3)
O9 C21 1.391(3)
O9 C22 1.437(3)
O10 C26 1.366(3)
O10 C29 1.423(3)
O11 C29 1.385(3)
O11 C30 1.430(3)
O12 C28 1.373(3)
O12 C31 1.436(2)
O13 C31 1.390(3)
O13 C32 1.420(3)
O14 C24 1.347(3)
O14 H14 0.8400
O15 C33 1.261(3)
O16 C40 1.371(2)
O16 C42 1.424(3)
O17 C39 1.367(2)
O17 C43 1.427(3)
O18 C43 1.395(3)
O18 C44 1.432(3)
C1 C2 1.419(3)
C1 C6 1.430(3)
C1 C11 1.468(3)
C2 C3 1.387(3)
C3 C4 1.376(3)
C3 H3 0.9500
C4 C5 1.406(3)
C5 C6 1.367(3)
C5 H5A 0.9500
C7 H7A 0.9900
C7 H7B 0.9900
C8 H8A 0.9800
C8 H8B 0.9800
C8 H8C 0.9800
C9 H9A 0.9900
C9 H9B 0.9900
C10 H10A 0.9800
C10 H10B 0.9800
C10 H10C 0.9800
C11 C12 1.479(3)
C12 C13 1.335(3)
C12 H12 0.9500
C13 C14 1.462(3)
C13 H13 0.9500
C14 C19 1.389(3)
C14 C15 1.406(3)
C15 C16 1.380(3)
C15 H15 0.9500
C16 C17 1.409(3)
C17 C18 1.389(3)
C18 C19 1.381(3)
C18 H18 0.9500
C19 H19 0.9500
C20 H20A 0.9800
C20 H20B 0.9800
C20 H20C 0.9800
C21 H21A 0.9900
C21 H21B 0.9900
C22 H22A 0.9800
C22 H22B 0.9800
C22 H22C 0.9800
C23 C24 1.430(3)
C23 C28 1.433(3)
C23 C33 1.468(3)
C24 C25 1.386(3)
C25 C26 1.376(3)
C25 H25 0.9500
C26 C27 1.395(3)
C27 C28 1.373(3)
C27 H27 0.9500
C29 H29A 0.9900
C29 H29B 0.9900
C30 H30A 0.9800
C30 H30B 0.9800
C30 H30C 0.9800
C31 H31A 0.9900
C31 H31B 0.9900
C32 H32A 0.9800
C32 H32B 0.9800
C32 H32C 0.9800
C33 C34 1.473(3)
C34 C35 1.328(3)
C34 H34 0.9500
C35 C36 1.463(3)
C35 H35 0.9500
C36 C37 1.383(3)
C36 C41 1.410(3)
C37 C38 1.393(3)
C37 H37 0.9500
C38 C39 1.389(3)
C38 H38 0.9500
C39 C40 1.414(3)
C40 C41 1.383(3)
C41 H41 0.9500
C42 H42A 0.9800
C42 H42B 0.9800
C42 H42C 0.9800
C43 H43A 0.9900
C43 H43B 0.9900
C44 H44A 0.9800
C44 H44B 0.9800
C44 H44C 0.9800

loop_
_geom_hbond_atom_site_label_D
_geom_hbond_atom_site_label_H
_geom_hbond_atom_site_label_A
_geom_hbond_site_symmetry_A
_geom_hbond_distance_DH
_geom_hbond_distance_HA
_geom_hbond_distance_DA
_geom_hbond_angle_DHA
O5 H5 O6 . 0.84 1.75 2.506(2) 147.8
O14 H14 O15 . 0.84 1.72 2.475(2) 147.5
C8 H8C O8 1_454 0.98 2.57 3.312(3) 132.4
C9 H9A O5 2_646 0.99 2.52 3.444(3) 154.6

loop_
_geom_torsion_atom_site_label_1
_geom_torsion_atom_site_label_2
_geom_torsion_atom_site_label_3
_geom_torsion_atom_site_label_4
_geom_torsion
C6 C1 C2 O5 -176.5(2)
C11 C1 C2 O5 4.1(3)
C6 C1 C2 C3 4.6(3)
C11 C1 C2 C3 -174.7(2)
O5 C2 C3 C4 -178.5(2)
C1 C2 C3 C4 0.4(3)
C7 O1 C4 C3 -10.9(3)
C7 O1 C4 C5 169.68(18)
C2 C3 C4 O1 176.7(2)
C2 C3 C4 C5 -3.9(3)
O1 C4 C5 C6 -178.4(2)
C3 C4 C5 C6 2.1(3)
C4 C5 C6 O3 -175.10(19)
C4 C5 C6 C1 3.3(3)
C9 O3 C6 C5 -3.8(3)
C9 O3 C6 C1 177.69(18)
C2 C1 C6 C5 -6.5(3)
C11 C1 C6 C5 172.8(2)
C2 C1 C6 O3 172.05(18)
C11 C1 C6 O3 -8.7(3)
C8 O2 C7 O1 72.9(2)
C4 O1 C7 O2 83.6(2)
C10 O4 C9 O3 -65.3(2)
C6 O3 C9 O4 -67.5(2)
C2 C1 C11 O6 -14.3(3)
C6 C1 C11 O6 166.5(2)
C2 C1 C11 C12 162.98(19)
C6 C1 C11 C12 -16.3(3)
O6 C11 C12 C13 -13.5(3)
C1 C11 C12 C13 169.2(2)
C11 C12 C13 C14 -178.7(2)
C12 C13 C14 C19 -178.5(2)
C12 C13 C14 C15 1.0(4)
C19 C14 C15 C16 1.6(3)
C13 C14 C15 C16 -177.9(2)
C20 O7 C16 C15 -2.5(3)
C20 O7 C16 C17 176.30(19)
C14 C15 C16 O7 178.64(19)
C14 C15 C16 C17 -0.1(3)
C21 O8 C17 C18 -4.0(3)
C21 O8 C17 C16 178.21(19)
O7 C16 C17 O8 -3.0(3)
C15 C16 C17 O8 175.86(18)
O7 C16 C17 C18 179.07(18)
C15 C16 C17 C18 -2.0(3)
O8 C17 C18 C19 -174.9(2)
C16 C17 C18 C19 2.8(3)
C17 C18 C19 C14 -1.3(3)
C15 C14 C19 C18 -0.8(3)
C13 C14 C19 C18 178.70(19)
C22 O9 C21 O8 68.4(2)
C17 O8 C21 O9 66.4(2)
C28 C23 C24 O14 179.8(2)
C33 C23 C24 O14 3.1(3)
C28 C23 C24 C25 0.3(3)
C33 C23 C24 C25 -176.4(2)
O14 C24 C25 C26 -178.03(19)
C23 C24 C25 C26 1.5(3)
C29 O10 C26 C25 10.2(3)
C29 O10 C26 C27 -170.93(18)
C24 C25 C26 O10 177.4(2)
C24 C25 C26 C27 -1.4(3)
O10 C26 C27 C28 -179.44(19)
C25 C26 C27 C28 -0.6(3)
C26 C27 C28 O12 -176.98(19)
C26 C27 C28 C23 2.5(3)
C31 O12 C28 C27 4.3(3)
C31 O12 C28 C23 -175.19(18)
C24 C23 C28 C27 -2.3(3)
C33 C23 C28 C27 174.1(2)
C24 C23 C28 O12 177.19(19)
C33 C23 C28 O12 -6.4(3)
C30 O11 C29 O10 -67.2(3)
C26 O10 C29 O11 -73.6(2)
C32 O13 C31 O12 -68.7(2)
C28 O12 C31 O13 -72.7(2)
C24 C23 C33 O15 4.5(3)
C28 C23 C33 O15 -171.9(2)
C24 C23 C33 C34 -176.9(2)
C28 C23 C33 C34 6.8(3)
O15 C33 C34 C35 6.1(3)
C23 C33 C34 C35 -172.6(2)
C33 C34 C35 C36 178.6(2)
C34 C35 C36 C37 172.2(2)
C34 C35 C36 C41 -7.6(3)
C41 C36 C37 C38 1.5(3)
C35 C36 C37 C38 -178.38(19)
C36 C37 C38 C39 0.3(3)
C43 O17 C39 C38 5.8(3)
C43 O17 C39 C40 -174.90(18)
C37 C38 C39 O17 177.26(19)
C37 C38 C39 C40 -2.1(3)
C42 O16 C40 C41 3.0(3)
C42 O16 C40 C39 -177.43(19)
O17 C39 C40 O16 3.1(3)
C38 C39 C40 O16 -177.50(18)
O17 C39 C40 C41 -177.32(18)
C38 C39 C40 C41 2.1(3)
O16 C40 C41 C36 179.23(19)
C39 C40 C41 C36 -0.3(3)
C37 C36 C41 C40 -1.5(3)
C35 C36 C41 C40 178.39(19)
C44 O18 C43 O17 -66.9(2)
C39 O17 C43 O18 -66.7(2)

loop_
_cod_related_entry_id
_cod_related_entry_database
_cod_related_entry_code
1 ChemSpider 30657127
